data_7714185
loop_
_publ_author_name
'Moussa, Mehdi'
'Rummel, Eva-Maria'
'Eckhardt, Maria'
'Riesinger, Christoph'
'Scheer, Manfred'

_publ_section_title
;
 Unusual cleavage of phosphaalkynes triple bond in the coordination sphere
 of transition metals
;
_journal_name_full 'Dalton Transactions'
_journal_paper_doi 10.1039/D3DT02472E
_journal_year 2023
_chemical_formula_moiety 'C19 H3 Co6 O17 P'
_chemical_formula_sum 'C19 H3 Co6 O17 P'
_chemical_formula_weight 887.76
_space_group_crystal_system monoclinic
_space_group_IT_number 14
_space_group_name_Hall '-P 2ybc'
_space_group_name_H-M_alt 'P 1 21/c 1'
_atom_sites_solution_hydrogens geom
_audit_creation_date 2023-03-01
_audit_creation_method
;
Olex2 1.5-alpha
(compiled 2023.01.27 svn.rdd5efbe3 for OlexSys, GUI svn.r6708)
;
_audit_update_record
;
2023-07-16 deposited with the CCDC.	2023-10-11 downloaded from the CCDC.
;
_cell_angle_alpha 90
_cell_angle_beta 108.715(2)
_cell_angle_gamma 90
_cell_formula_units_Z 4
_cell_length_a 12.1777(2)
_cell_length_b 14.2641(2)
_cell_length_c 16.3093(2)
_cell_measurement_reflns_used 4587
_cell_measurement_temperature 123.15
_cell_measurement_theta_max 34.984
_cell_measurement_theta_min 4.451
_cell_volume 2683.20(7)
_computing_molecular_graphics 'Olex2 1.5-alpha (Dolomanov et al., 2009)'
_computing_publication_material 'Olex2 1.5-alpha (Dolomanov et al., 2009)'
_computing_structure_refinement 'SHELXL 2018/3 (Sheldrick, 2015)'
_computing_structure_solution 'SIR97 (Burla et al., 2007)'
_diffrn_ambient_temperature 123.15
_diffrn_measured_fraction_theta_full 0.999
_diffrn_measured_fraction_theta_max 0.920
_diffrn_measurement_device_type 'Oxford Diffraction, Gemini R Ultra'
_diffrn_radiation_type MoK\a
_diffrn_radiation_wavelength 0.71073
_diffrn_reflns_av_R_equivalents 0.0230
_diffrn_reflns_av_unetI/netI 0.0402
_diffrn_reflns_Laue_measured_fraction_full 0.999
_diffrn_reflns_Laue_measured_fraction_max 0.920
_diffrn_reflns_limit_h_max 18
_diffrn_reflns_limit_h_min -18
_diffrn_reflns_limit_k_max 22
_diffrn_reflns_limit_k_min -22
_diffrn_reflns_limit_l_max 26
_diffrn_reflns_limit_l_min -24
_diffrn_reflns_number 22840
_diffrn_reflns_point_group_measured_fraction_full 0.999
_diffrn_reflns_point_group_measured_fraction_max 0.920
_diffrn_reflns_theta_full 25.242
_diffrn_reflns_theta_max 34.984
_diffrn_reflns_theta_min 2.324
_exptl_absorpt_coefficient_mu 3.763
_exptl_absorpt_correction_T_max 1.0000
_exptl_absorpt_correction_T_min 0.8825
_exptl_absorpt_correction_type multi-scan
_exptl_absorpt_process_details
;
CrysAlisPro, Oxford Diffraction Ltd.,
Version 1.171.33.34d (release 27-02-2009 CrysAlis171 .NET)
Empirical absorption correction using spherical harmonics,
 implemented in SCALE3 ABSPACK scaling algorithm.
;
_exptl_crystal_colour brown
_exptl_crystal_colour_primary brown
_exptl_crystal_density_diffrn 2.198
_exptl_crystal_description prism
_exptl_crystal_F_000 1720
_exptl_crystal_recrystallization_method 'The material was recrystallised from n-hexane by by cooling to +5 degrees'
_exptl_crystal_size_max 0.25
_exptl_crystal_size_mid 0.16
_exptl_crystal_size_min 0.15
_refine_diff_density_max 0.800
_refine_diff_density_min -0.487
_refine_diff_density_rms 0.091
_refine_ls_extinction_method none
_refine_ls_goodness_of_fit_ref 0.906
_refine_ls_hydrogen_treatment constr
_refine_ls_matrix_type full
_refine_ls_number_parameters 389
_refine_ls_number_reflns 10854
_refine_ls_number_restraints 0
_refine_ls_restrained_S_all 0.906
_refine_ls_R_factor_all 0.0405
_refine_ls_R_factor_gt 0.0251
_refine_ls_shift/su_max 0.002
_refine_ls_shift/su_mean 0.000
_refine_ls_structure_factor_coef Fsqd
_refine_ls_weighting_details 'w=1/[\s^2^(Fo^2^)+(0.0239P)^2^] where P=(Fo^2^+2Fc^2^)/3'
_refine_ls_weighting_scheme calc
_refine_ls_wR_factor_gt 0.0514
_refine_ls_wR_factor_ref 0.0531
_reflns_Friedel_coverage 0.000
_reflns_number_gt 7790
_reflns_number_total 10854
_reflns_threshold_expression 'I > 2\s(I)'
_cod_data_source_file d3dt02472e2.cif
_cod_data_source_block em34
_cod_database_code 7714185
_shelx_shelxl_version_number 2018/3
_shelx_space_group_comment
;
The symmetry employed for this shelxl refinement is uniquely defined
by the following loop, which should always be used as a source of
symmetry information in preference to the above space-group names.
They are only intended as comments.
;
_shelx_estimated_absorpt_t_max 0.602
_shelx_estimated_absorpt_t_min 0.453
_olex2_refinement_description
;
1. Fixed Uiso
 At 1.5 times of:
  All C(H,H,H) groups
2.a Idealised Me refined as rotating group:
 C19(H19A,H19B,H19C)
;
_olex2_diffrn_ambient_temperature_device 'Oxford Instruments CryoJet'
_olex2_submission_special_instructions 'No special instructions were received'

loop_
_space_group_symop_operation_xyz
'x, y, z'
'-x, y+1/2, -z+1/2'
'-x, -y, -z'
'x, -y-1/2, z-1/2'

loop_
_atom_site_label
_atom_site_type_symbol
_atom_site_fract_x
_atom_site_fract_y
_atom_site_fract_z
_atom_site_U_iso_or_equiv
_atom_site_adp_type
_atom_site_occupancy
_atom_site_site_symmetry_order
_atom_site_calc_flag
_atom_site_refinement_flags_posn
_atom_site_refinement_flags_adp
_atom_site_refinement_flags_occupancy
_atom_site_disorder_assembly
_atom_site_disorder_group
C1 C 0.05656(13) 0.57860(12) 0.37629(11) 0.0224(3) Uani 1 1 d . . . . .
C2 C 0.04489(13) 0.76874(11) 0.37189(11) 0.0226(3) Uani 1 1 d . . . . .
C3 C -0.10589(13) 0.66991(11) 0.23434(10) 0.0204(3) Uani 1 1 d . . . . .
C4 C 0.22941(15) 0.77532(11) 0.14068(11) 0.0246(3) Uani 1 1 d . . . . .
C5 C 0.12862(13) 0.87250(11) 0.24192(11) 0.0207(3) Uani 1 1 d . . . . .
C6 C -0.01147(14) 0.77054(11) 0.09924(11) 0.0230(3) Uani 1 1 d . . . . .
C7 C 0.22813(13) 0.56121(10) 0.13912(10) 0.0183(3) Uani 1 1 d . . . . .
C8 C 0.14310(12) 0.47186(11) 0.25191(10) 0.0184(3) Uani 1 1 d . . . . .
C9 C -0.01349(13) 0.56250(11) 0.10691(11) 0.0220(3) Uani 1 1 d . . . . .
C10 C 0.45164(11) 0.57429(10) 0.33357(9) 0.0156(3) Uani 1 1 d . . . . .
C11 C 0.37878(12) 0.60356(10) 0.47763(10) 0.0169(3) Uani 1 1 d . . . . .
C12 C 0.36626(12) 0.79737(10) 0.42842(10) 0.0164(3) Uani 1 1 d . . . . .
C13 C 0.53280(12) 0.67286(11) 0.22364(10) 0.0197(3) Uani 1 1 d . . . . .
C14 C 0.69980(12) 0.60835(11) 0.37417(10) 0.0190(3) Uani 1 1 d . . . . .
C15 C 0.63711(13) 0.80104(11) 0.34963(11) 0.0211(3) Uani 1 1 d . . . . .
C16 C 0.58713(13) 0.89235(11) 0.48930(11) 0.0197(3) Uani 1 1 d . . . . .
C17 C 0.43674(13) 0.90281(11) 0.31700(11) 0.0205(3) Uani 1 1 d . . . . .
C18 C 0.56072(12) 0.69985(10) 0.45434(10) 0.0150(3) Uani 1 1 d . . . . .
C19 C 0.63683(12) 0.67307(10) 0.54292(10) 0.0196(3) Uani 1 1 d . . . . .
H19A H 0.604381 0.698263 0.586118 0.029 Uiso 1 1 calc R U . . .
H19B H 0.714684 0.698802 0.553019 0.029 Uiso 1 1 calc R U . . .
H19C H 0.641345 0.604599 0.547706 0.029 Uiso 1 1 calc R U . . .
Co1 Co 0.04746(2) 0.67264(2) 0.30050(2) 0.01449(4) Uani 1 1 d . . . . .
Co2 Co 0.12076(2) 0.75970(2) 0.19195(2) 0.01490(4) Uani 1 1 d . . . . .
Co3 Co 0.12353(2) 0.58167(2) 0.19500(2) 0.01373(4) Uani 1 1 d . . . . .
Co4 Co 0.40022(2) 0.67458(2) 0.39515(2) 0.01224(4) Uani 1 1 d . . . . .
Co5 Co 0.56770(2) 0.67346(2) 0.34107(2) 0.01427(4) Uani 1 1 d . . . . .
Co6 Co 0.51454(2) 0.81832(2) 0.39942(2) 0.01518(4) Uani 1 1 d . . . . .
O1 O 0.06353(11) 0.51980(9) 0.42449(9) 0.0380(3) Uani 1 1 d . . . . .
O2 O 0.03957(11) 0.82779(9) 0.41708(9) 0.0359(3) Uani 1 1 d . . . . .
O3 O -0.20133(10) 0.66927(8) 0.19516(9) 0.0316(3) Uani 1 1 d . . . . .
O4 O 0.29917(12) 0.78430(10) 0.10939(10) 0.0439(4) Uani 1 1 d . . . . .
O5 O 0.13325(10) 0.94435(8) 0.27354(8) 0.0294(3) Uani 1 1 d . . . . .
O6 O -0.08979(11) 0.77723(10) 0.03910(8) 0.0373(3) Uani 1 1 d . . . . .
O7 O 0.29525(10) 0.54816(8) 0.10621(8) 0.0270(3) Uani 1 1 d . . . . .
O8 O 0.15456(10) 0.40289(8) 0.28861(8) 0.0269(3) Uani 1 1 d . . . . .
O9 O -0.09612(10) 0.55039(9) 0.05116(8) 0.0346(3) Uani 1 1 d . . . . .
O10 O 0.42732(9) 0.49926(7) 0.30720(7) 0.0210(2) Uani 1 1 d . . . . .
O11 O 0.36665(11) 0.55639(8) 0.52982(8) 0.0310(3) Uani 1 1 d . . . . .
O12 O 0.30202(9) 0.84232(7) 0.45047(8) 0.0229(2) Uani 1 1 d . . . . .
O13 O 0.51393(10) 0.67097(9) 0.15107(8) 0.0310(3) Uani 1 1 d . . . . .
O14 O 0.78550(9) 0.56924(8) 0.39356(8) 0.0286(3) Uani 1 1 d . . . . .
O15 O 0.71271(11) 0.83789(8) 0.33382(9) 0.0336(3) Uani 1 1 d . . . . .
O16 O 0.63276(10) 0.94053(8) 0.54467(8) 0.0287(3) Uani 1 1 d . . . . .
O17 O 0.38498(10) 0.95471(9) 0.26796(9) 0.0336(3) Uani 1 1 d . . . . .
P1 P 0.22604(3) 0.67284(2) 0.29869(2) 0.01235(7) Uani 1 1 d . . . . .

loop_
_atom_site_aniso_label
_atom_site_aniso_U_11
_atom_site_aniso_U_22
_atom_site_aniso_U_33
_atom_site_aniso_U_23
_atom_site_aniso_U_13
_atom_site_aniso_U_12
C1 0.0188(7) 0.0268(8) 0.0233(8) 0.0011(7) 0.0093(6) 0.0021(6)
C2 0.0205(7) 0.0236(8) 0.0266(8) 0.0016(7) 0.0118(7) 0.0000(6)
C3 0.0205(7) 0.0211(7) 0.0213(7) 0.0020(7) 0.0091(6) -0.0004(6)
C4 0.0327(8) 0.0163(7) 0.0295(9) 0.0047(7) 0.0166(7) 0.0039(6)
C5 0.0176(7) 0.0211(7) 0.0249(8) 0.0048(7) 0.0090(6) 0.0038(6)
C6 0.0232(7) 0.0225(8) 0.0243(8) 0.0046(7) 0.0091(7) 0.0053(6)
C7 0.0220(7) 0.0146(6) 0.0166(7) -0.0010(6) 0.0040(6) -0.0009(6)
C8 0.0156(6) 0.0207(7) 0.0191(7) -0.0039(6) 0.0059(6) -0.0020(6)
C9 0.0230(7) 0.0195(7) 0.0230(8) -0.0008(7) 0.0068(6) 0.0013(6)
C10 0.0131(6) 0.0181(7) 0.0156(7) 0.0009(6) 0.0047(5) 0.0018(5)
C11 0.0201(7) 0.0133(6) 0.0186(7) -0.0019(6) 0.0081(6) 0.0007(5)
C12 0.0173(6) 0.0147(6) 0.0169(7) -0.0007(6) 0.0052(6) -0.0020(5)
C13 0.0181(6) 0.0202(7) 0.0232(7) 0.0011(7) 0.0099(6) -0.0007(6)
C14 0.0191(7) 0.0188(7) 0.0211(8) -0.0035(6) 0.0092(6) -0.0043(6)
C15 0.0237(7) 0.0171(7) 0.0245(8) -0.0007(7) 0.0105(6) -0.0003(6)
C16 0.0209(7) 0.0161(7) 0.0243(8) 0.0032(7) 0.0103(6) -0.0001(6)
C17 0.0209(7) 0.0181(7) 0.0254(8) 0.0015(7) 0.0116(6) -0.0036(6)
C18 0.0157(6) 0.0133(6) 0.0171(7) -0.0016(6) 0.0067(5) -0.0012(5)
C19 0.0186(6) 0.0198(7) 0.0174(7) -0.0036(7) 0.0018(6) -0.0004(6)
Co1 0.01206(8) 0.01637(9) 0.01614(9) 0.00083(9) 0.00608(7) 0.00064(7)
Co2 0.01518(9) 0.01361(9) 0.01663(10) 0.00307(8) 0.00610(8) 0.00247(7)
Co3 0.01334(8) 0.01313(9) 0.01416(9) -0.00085(8) 0.00361(7) -0.00026(7)
Co4 0.01161(8) 0.01277(8) 0.01272(8) 0.00069(8) 0.00444(7) -0.00105(7)
Co5 0.01444(8) 0.01424(9) 0.01572(9) -0.00056(8) 0.00705(7) 0.00005(7)
Co6 0.01734(9) 0.01097(8) 0.01750(9) -0.00013(8) 0.00596(7) -0.00130(7)
O1 0.0432(8) 0.0373(7) 0.0381(8) 0.0173(7) 0.0197(6) 0.0079(6)
O2 0.0402(7) 0.0334(7) 0.0422(8) -0.0119(6) 0.0244(6) -0.0033(6)
O3 0.0174(5) 0.0366(7) 0.0359(7) 0.0034(6) 0.0016(5) 0.0011(5)
O4 0.0565(9) 0.0330(7) 0.0615(10) 0.0090(7) 0.0459(8) 0.0044(6)
O5 0.0303(6) 0.0193(5) 0.0401(7) -0.0029(6) 0.0135(6) 0.0049(5)
O6 0.0302(6) 0.0474(8) 0.0281(7) 0.0063(7) 0.0006(6) 0.0106(6)
O7 0.0306(6) 0.0271(6) 0.0290(6) -0.0002(5) 0.0177(5) 0.0020(5)
O8 0.0302(6) 0.0196(5) 0.0319(7) 0.0059(5) 0.0115(5) 0.0013(5)
O9 0.0240(6) 0.0406(7) 0.0300(7) -0.0062(6) -0.0042(5) -0.0018(5)
O10 0.0196(5) 0.0163(5) 0.0281(6) -0.0047(5) 0.0092(5) -0.0013(4)
O11 0.0490(8) 0.0212(6) 0.0295(7) 0.0075(5) 0.0220(6) 0.0017(5)
O12 0.0224(5) 0.0193(5) 0.0300(6) -0.0049(5) 0.0125(5) -0.0001(4)
O13 0.0326(6) 0.0434(8) 0.0202(6) -0.0001(6) 0.0129(5) -0.0024(5)
O14 0.0188(5) 0.0323(6) 0.0339(7) 0.0012(6) 0.0072(5) 0.0055(5)
O15 0.0352(7) 0.0224(6) 0.0538(9) -0.0028(6) 0.0292(6) -0.0077(5)
O16 0.0344(6) 0.0247(6) 0.0245(6) -0.0054(5) 0.0061(5) -0.0076(5)
O17 0.0290(6) 0.0323(7) 0.0403(7) 0.0201(6) 0.0121(6) 0.0046(5)
P1 0.01137(14) 0.01215(15) 0.01362(16) -0.00006(15) 0.00414(12) 0.00029(13)

loop_
_atom_type_symbol
_atom_type_description
_atom_type_scat_dispersion_real
_atom_type_scat_dispersion_imag
_atom_type_scat_source
C C 0.0033 0.0016 'International Tables Vol C Tables 4.2.6.8 and 6.1.1.4'
H H 0.0000 0.0000 'International Tables Vol C Tables 4.2.6.8 and 6.1.1.4'
Co Co 0.3494 0.9721 'International Tables Vol C Tables 4.2.6.8 and 6.1.1.4'
O O 0.0106 0.0060 'International Tables Vol C Tables 4.2.6.8 and 6.1.1.4'
P P 0.1023 0.0942 'International Tables Vol C Tables 4.2.6.8 and 6.1.1.4'

loop_
_geom_angle_atom_site_label_1
_geom_angle_atom_site_label_2
_geom_angle_atom_site_label_3
_geom_angle
_geom_angle_site_symmetry_1
_geom_angle_site_symmetry_3
_geom_angle_publ_flag
O1 C1 Co1 179.21(16) . . ?
O2 C2 Co1 177.44(15) . . ?
O3 C3 Co1 178.23(15) . . ?
O4 C4 Co2 178.86(17) . . ?
O5 C5 Co2 179.77(18) . . ?
O6 C6 Co2 176.39(16) . . ?
O7 C7 Co3 178.34(14) . . ?
O8 C8 Co3 179.01(14) . . ?
O9 C9 Co3 178.10(16) . . ?
Co4 C10 Co5 77.63(5) . . ?
O10 C10 Co4 141.23(12) . . ?
O10 C10 Co5 141.14(12) . . ?
O11 C11 Co4 178.25(14) . . ?
Co4 C12 Co6 77.28(5) . . ?
O12 C12 Co4 145.55(12) . . ?
O12 C12 Co6 137.15(12) . . ?
O13 C13 Co5 178.01(14) . . ?
O14 C14 Co5 177.43(15) . . ?
Co6 C15 Co5 77.18(6) . . ?
O15 C15 Co5 138.44(13) . . ?
O15 C15 Co6 144.34(13) . . ?
O16 C16 Co6 178.49(14) . . ?
O17 C17 Co6 176.85(14) . . ?
C19 C18 Co4 130.92(11) . . ?
C19 C18 Co5 132.62(11) . . ?
C19 C18 Co6 132.63(11) . . ?
Co5 C18 Co4 80.26(6) . . ?
Co6 C18 Co4 80.26(5) . . ?
Co6 C18 Co5 79.58(6) . . ?
C18 C19 H19A 109.5 . . ?
C18 C19 H19B 109.5 . . ?
C18 C19 H19C 109.5 . . ?
H19A C19 H19B 109.5 . . ?
H19A C19 H19C 109.5 . . ?
H19B C19 H19C 109.5 . . ?
C1 Co1 C2 97.62(7) . . ?
C1 Co1 C3 102.39(7) . . ?
C1 Co1 Co2 151.76(5) . . ?
C1 Co1 Co3 97.36(5) . . ?
C1 Co1 P1 99.66(5) . . ?
C2 Co1 C3 99.82(7) . . ?
C2 Co1 Co2 99.24(5) . . ?
C2 Co1 Co3 154.86(5) . . ?
C2 Co1 P1 103.36(5) . . ?
C3 Co1 Co2 96.85(5) . . ?
C3 Co1 Co3 96.53(5) . . ?
C3 Co1 P1 145.36(5) . . ?
Co2 Co1 Co3 59.722(8) . . ?
P1 Co1 Co2 54.375(11) . . ?
P1 Co1 Co3 54.114(11) . . ?
C4 Co2 C5 99.26(7) . . ?
C4 Co2 C6 100.95(8) . . ?
C4 Co2 Co1 149.44(5) . . ?
C4 Co2 Co3 97.26(5) . . ?
C4 Co2 P1 96.31(5) . . ?
C5 Co2 C6 101.81(7) . . ?
C5 Co2 Co1 95.80(5) . . ?
C5 Co2 Co3 152.90(5) . . ?
C5 Co2 P1 102.39(5) . . ?
C6 Co2 Co1 101.77(5) . . ?
C6 Co2 Co3 95.94(5) . . ?
C6 Co2 P1 147.44(5) . . ?
Co3 Co2 Co1 60.288(8) . . ?
P1 Co2 Co1 54.328(11) . . ?
P1 Co2 Co3 54.336(11) . . ?
C7 Co3 C9 101.02(7) . . ?
C7 Co3 Co1 152.37(5) . . ?
C7 Co3 Co2 99.10(5) . . ?
C7 Co3 P1 99.57(5) . . ?
C8 Co3 C7 96.97(7) . . ?
C8 Co3 C9 102.16(7) . . ?
C8 Co3 Co1 96.40(5) . . ?
C8 Co3 Co2 151.67(5) . . ?
C8 Co3 P1 99.86(5) . . ?
C9 Co3 Co1 99.64(5) . . ?
C9 Co3 Co2 97.48(5) . . ?
C9 Co3 P1 147.60(5) . . ?
Co2 Co3 Co1 59.991(8) . . ?
P1 Co3 Co1 54.249(11) . . ?
P1 Co3 Co2 54.521(11) . . ?
C10 Co4 Co5 51.43(4) . . ?
C10 Co4 Co6 110.52(4) . . ?
C10 Co4 P1 91.06(4) . . ?
C11 Co4 C10 96.94(6) . . ?
C11 Co4 C12 102.12(6) . . ?
C11 Co4 C18 95.75(7) . . ?
C11 Co4 Co5 127.48(5) . . ?
C11 Co4 Co6 132.39(5) . . ?
C11 Co4 P1 101.17(5) . . ?
C12 Co4 C10 160.72(6) . . ?
C12 Co4 Co5 112.65(4) . . ?
C12 Co4 Co6 53.40(4) . . ?
C12 Co4 P1 88.09(4) . . ?
C18 Co4 C10 87.34(6) . . ?
C18 Co4 C12 87.90(6) . . ?
C18 Co4 Co5 49.83(4) . . ?
C18 Co4 Co6 49.77(4) . . ?
C18 Co4 P1 163.07(5) . . ?
Co6 Co4 Co5 59.465(8) . . ?
P1 Co4 Co5 117.541(13) . . ?
P1 Co4 Co6 115.836(13) . . ?
C10 Co5 C15 159.61(6) . . ?
C10 Co5 Co4 50.95(4) . . ?
C10 Co5 Co6 110.81(4) . . ?
C13 Co5 C10 90.61(6) . . ?
C13 Co5 C15 91.63(7) . . ?
C13 Co5 C18 161.27(6) . . ?
C13 Co5 Co4 115.75(5) . . ?
C13 Co5 Co6 114.25(5) . . ?
C14 Co5 C10 101.75(6) . . ?
C14 Co5 C13 101.48(7) . . ?
C14 Co5 C15 97.65(6) . . ?
C14 Co5 C18 97.20(7) . . ?
C14 Co5 Co4 131.55(5) . . ?
C14 Co5 Co6 130.32(5) . . ?
C15 Co5 Co4 110.46(5) . . ?
C15 Co5 Co6 50.27(5) . . ?
C18 Co5 C10 87.03(6) . . ?
C18 Co5 C15 84.37(6) . . ?
C18 Co5 Co4 49.91(4) . . ?
C18 Co5 Co6 50.16(4) . . ?
Co6 Co5 Co4 60.233(8) . . ?
C12 Co6 Co4 49.32(4) . . ?
C12 Co6 Co5 109.41(4) . . ?
C15 Co6 C12 160.89(6) . . ?
C15 Co6 Co4 112.81(5) . . ?
C15 Co6 Co5 52.55(5) . . ?
C16 Co6 C12 97.95(6) . . ?
C16 Co6 C15 100.03(7) . . ?
C16 Co6 C17 102.49(7) . . ?
C16 Co6 C18 98.27(6) . . ?
C16 Co6 Co4 129.68(5) . . ?
C16 Co6 Co5 133.84(5) . . ?
C17 Co6 C12 88.77(6) . . ?
C17 Co6 C15 93.62(7) . . ?
C17 Co6 C18 158.94(7) . . ?
C17 Co6 Co4 111.88(5) . . ?
C17 Co6 Co5 114.22(5) . . ?
C18 Co6 C12 84.88(6) . . ?
C18 Co6 C15 86.17(6) . . ?
C18 Co6 Co4 49.96(4) . . ?
C18 Co6 Co5 50.26(4) . . ?
Co5 Co6 Co4 60.302(8) . . ?
Co1 P1 Co2 71.297(13) . . ?
Co1 P1 Co4 136.597(19) . . ?
Co2 P1 Co4 138.441(19) . . ?
Co3 P1 Co1 71.637(13) . . ?
Co3 P1 Co2 71.143(13) . . ?
Co3 P1 Co4 137.945(18) . . ?

loop_
_geom_bond_atom_site_label_1
_geom_bond_atom_site_label_2
_geom_bond_distance
_geom_bond_site_symmetry_2
_geom_bond_publ_flag
C1 Co1 1.8034(17) . ?
C1 O1 1.1339(19) . ?
C2 Co1 1.8053(17) . ?
C2 O2 1.1347(19) . ?
C3 Co1 1.8331(15) . ?
C3 O3 1.1325(18) . ?
C4 Co2 1.7916(17) . ?
C4 O4 1.130(2) . ?
C5 Co2 1.7923(16) . ?
C5 O5 1.1405(18) . ?
C6 Co2 1.8278(16) . ?
C6 O6 1.1315(19) . ?
C7 Co3 1.8119(16) . ?
C7 O7 1.1281(18) . ?
C8 Co3 1.7971(16) . ?
C8 O8 1.1367(18) . ?
C9 Co3 1.8397(16) . ?
C9 O9 1.1322(18) . ?
C10 Co4 1.9624(15) . ?
C10 Co5 1.9755(14) . ?
C10 O10 1.1559(17) . ?
C11 Co4 1.7691(16) . ?
C11 O11 1.1312(18) . ?
C12 Co4 1.9176(15) . ?
C12 Co6 2.0301(15) . ?
C12 O12 1.1544(18) . ?
C13 Co5 1.8239(16) . ?
C13 O13 1.1313(19) . ?
C14 Co5 1.7845(15) . ?
C14 O14 1.1352(17) . ?
C15 Co5 1.9925(16) . ?
C15 Co6 1.9303(16) . ?
C15 O15 1.1588(19) . ?
C16 Co6 1.7927(16) . ?
C16 O16 1.1291(18) . ?
C17 Co6 1.8275(16) . ?
C17 O17 1.1232(18) . ?
C18 C19 1.494(2) . ?
C18 Co4 1.9160(14) . ?
C18 Co5 1.9136(15) . ?
C18 Co6 1.9107(14) . ?
C19 H19A 0.9800 . ?
C19 H19B 0.9800 . ?
C19 H19C 0.9800 . ?
Co1 Co2 2.5469(3) . ?
Co1 Co3 2.5545(3) . ?
Co1 P1 2.1843(4) . ?
Co2 Co3 2.5400(3) . ?
Co2 P1 2.1856(4) . ?
Co3 P1 2.1806(4) . ?
Co4 Co5 2.4682(3) . ?
Co4 Co6 2.4665(3) . ?
Co4 P1 2.1984(4) . ?
Co5 Co6 2.4474(3) . ?
